data_9015686
loop_
_publ_author_name
'Averbuch-Pouchot M'
'Durif, A.'

_publ_section_title
;
 Crystal structure of (K H SO4)(K H2 P O4)
 _cod_database_code 1007141
;
_journal_name_full 'Materials Research Bulletin'
_journal_page_first 427
_journal_page_last 430
_journal_paper_doi 10.1016/0025-5408(80)90047-1
_journal_volume 15
_journal_year 1980
_chemical_formula_sum 'K O4 P0.5 S0.5'
_space_group_IT_number 14
_symmetry_space_group_name_Hall '-P 2yn'
_symmetry_space_group_name_H-M 'P 1 21/n 1'
_cell_angle_alpha 90
_cell_angle_beta 99.56
_cell_angle_gamma 90
_cell_length_a 7.434
_cell_length_b 7.341
_cell_length_c 7.148
_cell_formula_units_Z 4
_cell_volume 384.670
_database_code_amcsd 0014284
_exptl_crystal_density_diffrn 2.324
_cod_duplicate_entry 1007141
_cod_original_formula_sum 'K (S.5 P.5) O4'
_cod_database_code 9015686
_amcsd_formula_title 'H3 K2 O8 P S'

loop_
_space_group_symop_operation_xyz
x,y,z
1/2+x,1/2-y,1/2+z
1/2-x,1/2+y,1/2-z
-x,-y,-z

loop_
_atom_site_label
_atom_site_fract_x
_atom_site_fract_y
_atom_site_fract_z
_atom_site_occupancy
K1 0.20842 0.19530 0.60230 1.00000
S1 0.24730 0.20240 0.09420 0.50000
P1 0.24730 0.20240 0.09420 0.50000
O1 0.10400 0.28360 0.19660 1.00000
O2 0.15790 0.04630 0.97310 1.00000
O3 0.32730 0.33520 0.98020 1.00000
O4 0.39680 0.12140 0.24290 1.00000

loop_
_cod_related_entry_id
_cod_related_entry_database
_cod_related_entry_code
1 AMCSD 0014284
